data_4081984
loop_
_publ_author_name
'Vicenzi, Daniele'
'Sgarbossa, Paolo'
'Biffis, Andrea'
'Tubaro, Cristina'
'Basato, Marino'
'Michelin, Rino A.'
'Lanza, Arianna'
'Nestola, Fabrizio'
'Bogialli, Sara'
'Pastore, Paolo'
'Venzo, Alfonso'

_publ_section_title
;
 Platinum(II) Complexes with Novel Diisocyanide Ligands: Catalysts in
 Alkyne Hydroarylation
;
_journal_issue 23
_journal_name_full Organometallics
_journal_page_first 7153
_journal_paper_doi 10.1021/om400859q
_journal_volume 32
_journal_year 2013
_chemical_formula_moiety 'C22 H12 Cl2 N2 O4 Pt'
_chemical_formula_sum 'C22 H12 Cl2 N2 O4 Pt'
_chemical_formula_weight 634.33
_chemical_name_systematic
;
 ?
;
_space_group_crystal_system monoclinic
_space_group_IT_number 14
_space_group_name_Hall '-P 2ybc'
_space_group_name_H-M_alt 'P 1 21/c 1'
_symmetry_space_group_name_Hall '-P 2ybc'
_symmetry_space_group_name_H-M 'P 1 21/c 1'
_atom_sites_solution_hydrogens geom
_atom_sites_solution_primary direct
_atom_sites_solution_secondary difmap
_audit_creation_method SHELXL-2012
_cell_angle_alpha 90
_cell_angle_beta 98.386(14)
_cell_angle_gamma 90
_cell_formula_units_Z 4
_cell_length_a 14.7441(14)
_cell_length_b 8.6683(8)
_cell_length_c 16.881(3)
_cell_measurement_reflns_used 5628
_cell_measurement_temperature 297(2)
_cell_measurement_theta_max 27.84
_cell_measurement_theta_min 2.98
_cell_volume 2134.4(5)
_computing_cell_refinement 'Crysalis RED'
_computing_data_collection 'Crysalis CCD'
_computing_data_reduction 'Crysalis RED'
_computing_structure_refinement 'SHELXL-2012 (Sheldrick, 2012)'
_computing_structure_solution 'Sir 2011'
_diffrn_ambient_temperature 297(2)
_diffrn_measured_fraction_theta_full 0.997
_diffrn_measured_fraction_theta_max 0.915
_diffrn_radiation_type MoK\a
_diffrn_radiation_wavelength 0.71073
_diffrn_reflns_av_R_equivalents 0.0465
_diffrn_reflns_av_unetI/netI 0.0580
_diffrn_reflns_Laue_measured_fraction_full 0.997
_diffrn_reflns_Laue_measured_fraction_max 0.915
_diffrn_reflns_limit_h_max 18
_diffrn_reflns_limit_h_min -18
_diffrn_reflns_limit_k_max 10
_diffrn_reflns_limit_k_min -11
_diffrn_reflns_limit_l_max 21
_diffrn_reflns_limit_l_min -21
_diffrn_reflns_number 43029
_diffrn_reflns_point_group_measured_fraction_full 0.997
_diffrn_reflns_point_group_measured_fraction_max 0.915
_diffrn_reflns_theta_full 26.000
_diffrn_reflns_theta_max 27.840
_diffrn_reflns_theta_min 2.982
_exptl_absorpt_coefficient_mu 6.856
_exptl_absorpt_correction_T_max 0.601
_exptl_absorpt_correction_T_min 0.138
_exptl_absorpt_correction_type empirical
_exptl_absorpt_process_details Abspack
_exptl_crystal_colour colourless
_exptl_crystal_density_diffrn 1.974
_exptl_crystal_description block
_exptl_crystal_F_000 1208
_exptl_crystal_size_max 0.3
_exptl_crystal_size_mid 0.25
_exptl_crystal_size_min 0.075
_refine_diff_density_max 0.553
_refine_diff_density_min -1.094
_refine_diff_density_rms 0.095
_refine_ls_extinction_method none
_refine_ls_goodness_of_fit_ref 0.990
_refine_ls_hydrogen_treatment constr
_refine_ls_matrix_type full
_refine_ls_number_parameters 280
_refine_ls_number_reflns 4652
_refine_ls_number_restraints 0
_refine_ls_restrained_S_all 0.990
_refine_ls_R_factor_all 0.0677
_refine_ls_R_factor_gt 0.0308
_refine_ls_shift/su_max 0.001
_refine_ls_shift/su_mean 0.000
_refine_ls_structure_factor_coef Fsqd
_refine_ls_weighting_details
;
 w=1/[\s^2^(Fo^2^)+(0.0114P)^2^]
 where P=(Fo^2^+2Fc^2^)/3
;
_refine_ls_weighting_scheme calc
_refine_ls_wR_factor_gt 0.0318
_refine_ls_wR_factor_ref 0.0363
_reflns_Friedel_coverage 0.000
_reflns_number_gt 3404
_reflns_number_total 4652
_reflns_threshold_expression 'I > 2\s(I)'
_cod_data_source_file om400859q_si_002.cif
_cod_data_source_block 2
_cod_database_code 4081984
_shelx_space_group_comment
;
The symmetry employed for this shelxl refinement is uniquely defined
by the following loop, which should always be used as a source of
symmetry information in preference to the above space-group names.
They are only intended as comments.
;
_shelxl_version_number 2012-9

loop_
_space_group_symop_operation_xyz
'x, y, z'
'-x, y+1/2, -z+1/2'
'-x, -y, -z'
'x, -y-1/2, z-1/2'

loop_
_atom_site_label
_atom_site_type_symbol
_atom_site_fract_x
_atom_site_fract_y
_atom_site_fract_z
_atom_site_U_iso_or_equiv
_atom_site_adp_type
_atom_site_occupancy
_atom_site_site_symmetry_order
_atom_site_calc_flag
_atom_site_refinement_flags_posn
_atom_site_refinement_flags_adp
C1 C 0.8139(3) 0.1669(4) 0.87685(19) 0.0361(10) Uani 1 1 d . .
C2 C 0.9803(3) 0.2164(4) 0.9354(2) 0.0354(10) Uani 1 1 d . .
C3 C 1.0453(3) 0.2434(4) 0.8862(2) 0.0486(11) Uani 1 1 d . .
H3 H 1.0282 0.2544 0.8312 0.058 Uiso 1 1 calc R U
C4 C 1.1348(3) 0.2539(5) 0.9191(3) 0.0562(12) Uani 1 1 d . .
H4 H 1.1793 0.2734 0.8866 0.067 Uiso 1 1 calc R U
C5 C 1.1602(3) 0.2357(5) 1.0008(3) 0.0554(12) Uani 1 1 d . .
H5 H 1.2218 0.2417 1.0227 0.066 Uiso 1 1 calc R U
C6 C 1.0946(3) 0.2087(5) 1.0499(2) 0.0470(11) Uani 1 1 d . .
H6 H 1.1118 0.1962 1.1048 0.056 Uiso 1 1 calc R U
C7 C 1.0041(3) 0.2004(4) 1.0171(2) 0.0346(9) Uani 1 1 d . .
C8 C 0.9264(3) 0.2367(5) 1.1307(2) 0.0364(10) Uani 1 1 d . .
C9 C 0.8475(3) 0.1665(4) 1.16528(19) 0.0321(9) Uani 1 1 d . .
C10 C 0.8690(3) 0.0536(4) 1.2226(2) 0.0433(11) Uani 1 1 d . .
H10 H 0.9299 0.0290 1.2402 0.052 Uiso 1 1 calc R U
C11 C 0.8004(4) -0.0223(5) 1.2537(2) 0.0515(12) Uani 1 1 d . .
H11 H 0.8152 -0.0982 1.2923 0.062 Uiso 1 1 calc R U
C12 C 0.7103(3) 0.0131(5) 1.2281(2) 0.0474(11) Uani 1 1 d . .
H12 H 0.6641 -0.0431 1.2469 0.057 Uiso 1 1 calc R U
C13 C 0.6881(3) 0.1322(4) 1.17461(19) 0.0379(9) Uani 1 1 d . .
H13 H 0.6271 0.1605 1.1600 0.046 Uiso 1 1 calc R U
C14 C 0.7561(3) 0.2095(4) 1.14266(19) 0.0294(9) Uani 1 1 d . .
C15 C 0.7358(3) 0.3416(4) 1.0870(2) 0.0342(10) Uani 1 1 d . .
C16 C 0.6219(2) 0.5233(4) 1.0413(2) 0.0296(9) Uani 1 1 d . .
C17 C 0.6037(2) 0.6501(4) 1.0851(2) 0.0390(10) Uani 1 1 d . .
H17 H 0.6100 0.6446 1.1406 0.047 Uiso 1 1 calc R U
C18 C 0.5761(3) 0.7851(5) 1.0465(2) 0.0437(11) Uani 1 1 d . .
H18 H 0.5638 0.8709 1.0762 0.052 Uiso 1 1 calc R U
C19 C 0.5664(3) 0.7952(5) 0.9643(2) 0.0432(11) Uani 1 1 d . .
H19 H 0.5486 0.8880 0.9391 0.052 Uiso 1 1 calc R U
C20 C 0.5829(2) 0.6689(5) 0.9196(2) 0.0375(10) Uani 1 1 d . .
H20 H 0.5755 0.6746 0.8640 0.045 Uiso 1 1 calc R U
C21 C 0.6105(2) 0.5337(4) 0.9583(2) 0.0299(9) Uani 1 1 d . .
C22 C 0.6478(3) 0.2924(5) 0.8848(2) 0.0368(10) Uani 1 1 d . .
N1 N 0.8881(2) 0.1956(4) 0.90221(16) 0.0394(8) Uani 1 1 d . .
N2 N 0.6282(2) 0.4024(4) 0.91540(17) 0.0398(8) Uani 1 1 d . .
O1 O 0.93379(16) 0.1633(3) 1.06029(13) 0.0384(7) Uani 1 1 d . .
O2 O 0.97826(19) 0.3309(3) 1.16133(15) 0.0593(8) Uani 1 1 d . .
O3 O 0.64622(15) 0.3852(3) 1.08062(12) 0.0392(6) Uani 1 1 d . .
O4 O 0.78985(17) 0.4038(3) 1.05118(14) 0.0478(7) Uani 1 1 d . .
Cl1 Cl 0.54206(7) 0.04726(12) 0.78197(5) 0.0532(3) Uani 1 1 d . .
Cl2 Cl 0.74720(8) -0.09258(13) 0.77208(6) 0.0693(4) Uani 1 1 d . .
Pt1 Pt 0.69042(2) 0.11547(2) 0.83376(2) 0.03462(5) Uani 1 1 d . .

loop_
_atom_site_aniso_label
_atom_site_aniso_U_11
_atom_site_aniso_U_22
_atom_site_aniso_U_33
_atom_site_aniso_U_23
_atom_site_aniso_U_13
_atom_site_aniso_U_12
C1 0.045(3) 0.036(3) 0.025(2) -0.0046(17) -0.0028(19) 0.010(2)
C2 0.029(3) 0.032(2) 0.042(2) -0.0048(19) -0.003(2) 0.000(2)
C3 0.051(3) 0.049(3) 0.046(3) 0.001(2) 0.009(2) -0.004(2)
C4 0.042(3) 0.060(3) 0.071(3) -0.006(3) 0.023(3) -0.013(3)
C5 0.026(3) 0.069(3) 0.070(3) -0.013(3) 0.001(2) -0.010(2)
C6 0.041(3) 0.053(3) 0.043(2) -0.006(2) -0.006(2) -0.002(2)
C7 0.030(2) 0.033(2) 0.040(2) -0.0017(19) 0.001(2) -0.0020(19)
C8 0.034(3) 0.035(3) 0.038(2) -0.001(2) -0.004(2) 0.008(2)
C9 0.039(2) 0.029(2) 0.028(2) -0.0022(17) 0.0003(19) -0.0041(19)
C10 0.052(3) 0.036(3) 0.039(2) 0.002(2) -0.003(2) 0.006(2)
C11 0.083(4) 0.032(3) 0.037(2) 0.008(2) 0.002(3) 0.004(3)
C12 0.061(3) 0.040(3) 0.043(3) 0.002(2) 0.014(2) -0.010(2)
C13 0.043(2) 0.034(2) 0.038(2) 0.001(2) 0.0079(18) 0.004(2)
C14 0.035(2) 0.026(2) 0.027(2) 0.0001(17) 0.0013(18) 0.0001(19)
C15 0.034(3) 0.033(3) 0.034(2) -0.0039(18) -0.0017(19) -0.001(2)
C16 0.020(2) 0.032(2) 0.036(2) 0.0030(19) 0.0017(17) 0.0024(18)
C17 0.036(2) 0.048(3) 0.031(2) -0.005(2) -0.0005(18) 0.005(2)
C18 0.044(3) 0.043(3) 0.044(3) -0.013(2) 0.003(2) 0.010(2)
C19 0.042(3) 0.035(3) 0.051(3) 0.004(2) 0.001(2) 0.011(2)
C20 0.034(3) 0.049(3) 0.028(2) 0.005(2) 0.0007(18) 0.005(2)
C21 0.023(2) 0.036(2) 0.031(2) -0.009(2) 0.0028(18) 0.0039(19)
C22 0.032(3) 0.049(3) 0.028(2) 0.000(2) -0.0027(18) -0.009(2)
N1 0.042(2) 0.041(2) 0.0332(19) -0.0044(15) -0.0018(17) 0.0046(18)
N2 0.032(2) 0.049(3) 0.0373(19) -0.0050(18) 0.0025(15) 0.0017(19)
O1 0.0341(16) 0.0449(18) 0.0353(14) -0.0064(13) 0.0018(12) -0.0095(13)
O2 0.0481(19) 0.063(2) 0.0659(19) -0.0282(16) 0.0071(15) -0.0186(16)
O3 0.0305(15) 0.0426(16) 0.0440(14) 0.0133(14) 0.0041(11) 0.0056(15)
O4 0.0343(17) 0.0481(19) 0.0621(17) 0.0237(15) 0.0102(13) 0.0048(15)
Cl1 0.0423(7) 0.0680(8) 0.0454(6) -0.0026(5) -0.0064(5) -0.0085(6)
Cl2 0.0768(8) 0.0592(8) 0.0612(7) -0.0286(6) -0.0252(6) 0.0306(7)
Pt1 0.03787(9) 0.03486(9) 0.02847(8) -0.00402(9) -0.00416(6) 0.00302(10)

loop_
_atom_type_symbol
_atom_type_description
_atom_type_scat_dispersion_real
_atom_type_scat_dispersion_imag
_atom_type_scat_source
C C 0.0033 0.0016 'International Tables Vol C Tables 4.2.6.8 and 6.1.1.4'
H H 0.0000 0.0000 'International Tables Vol C Tables 4.2.6.8 and 6.1.1.4'
N N 0.0061 0.0033 'International Tables Vol C Tables 4.2.6.8 and 6.1.1.4'
O O 0.0106 0.0060 'International Tables Vol C Tables 4.2.6.8 and 6.1.1.4'
Cl Cl 0.1484 0.1585 'International Tables Vol C Tables 4.2.6.8 and 6.1.1.4'
Pt Pt -1.7033 8.3905 'International Tables Vol C Tables 4.2.6.8 and 6.1.1.4'

loop_
_geom_angle_atom_site_label_1
_geom_angle_atom_site_label_2
_geom_angle_atom_site_label_3
_geom_angle
N1 C1 Pt1 179.0(4)
C3 C2 C7 121.4(4)
C3 C2 N1 120.0(3)
C7 C2 N1 118.4(3)
C4 C3 C2 119.0(4)
C4 C3 H3 120.5
C2 C3 H3 120.5
C3 C4 C5 120.4(4)
C3 C4 H4 119.8
C5 C4 H4 119.8
C6 C5 C4 120.3(4)
C6 C5 H5 119.8
C4 C5 H5 119.8
C7 C6 C5 119.4(4)
C7 C6 H6 120.3
C5 C6 H6 120.3
C6 C7 C2 119.3(4)
C6 C7 O1 123.9(3)
C2 C7 O1 116.5(3)
O2 C8 O1 124.9(4)
O2 C8 C9 126.5(4)
O1 C8 C9 108.3(3)
C10 C9 C14 119.6(3)
C10 C9 C8 116.6(4)
C14 C9 C8 123.8(3)
C11 C10 C9 120.1(4)
C11 C10 H10 119.9
C9 C10 H10 119.9
C12 C11 C10 120.4(4)
C12 C11 H11 119.8
C10 C11 H11 119.8
C11 C12 C13 120.0(4)
C11 C12 H12 120.0
C13 C12 H12 120.0
C12 C13 C14 120.2(4)
C12 C13 H13 119.9
C14 C13 H13 119.9
C13 C14 C9 119.4(3)
C13 C14 C15 122.1(3)
C9 C14 C15 118.5(3)
O4 C15 O3 123.0(3)
O4 C15 C14 125.4(4)
O3 C15 C14 111.6(3)
C17 C16 C21 119.1(3)
C17 C16 O3 119.3(3)
C21 C16 O3 121.5(3)
C18 C17 C16 119.7(3)
C18 C17 H17 120.2
C16 C17 H17 120.2
C17 C18 C19 120.9(4)
C17 C18 H18 119.5
C19 C18 H18 119.5
C20 C19 C18 120.2(4)
C20 C19 H19 119.9
C18 C19 H19 119.9
C19 C20 C21 118.8(3)
C19 C20 H20 120.6
C21 C20 H20 120.6
C20 C21 C16 121.3(3)
C20 C21 N2 120.9(3)
C16 C21 N2 117.8(3)
N2 C22 Pt1 175.3(4)
C1 N1 C2 174.7(4)
C22 N2 C21 174.9(4)
C8 O1 C7 120.6(3)
C15 O3 C16 117.1(3)
C22 Pt1 C1 89.91(15)
C22 Pt1 Cl2 177.71(12)
C1 Pt1 Cl2 88.05(11)
C22 Pt1 Cl1 91.18(11)
C1 Pt1 Cl1 178.67(11)
Cl2 Pt1 Cl1 90.86(4)

loop_
_geom_bond_atom_site_label_1
_geom_bond_atom_site_label_2
_geom_bond_distance
C1 N1 1.142(4)
C1 Pt1 1.912(4)
C2 C3 1.377(5)
C2 C7 1.381(4)
C2 N1 1.405(4)
C3 C4 1.358(5)
C3 H3 0.9300
C4 C5 1.384(5)
C4 H4 0.9300
C5 C6 1.384(5)
C5 H5 0.9300
C6 C7 1.370(5)
C6 H6 0.9300
C7 O1 1.389(4)
C8 O2 1.185(4)
C8 O1 1.366(4)
C8 C9 1.504(5)
C9 C10 1.380(4)
C9 C14 1.397(4)
C10 C11 1.372(5)
C10 H10 0.9300
C11 C12 1.371(5)
C11 H11 0.9300
C12 C13 1.380(5)
C12 H12 0.9300
C13 C14 1.380(4)
C13 H13 0.9300
C14 C15 1.484(5)
C15 O4 1.196(4)
C15 O3 1.363(4)
C16 C17 1.372(5)
C16 C21 1.389(4)
C16 O3 1.390(4)
C17 C18 1.372(5)
C17 H17 0.9300
C18 C19 1.375(4)
C18 H18 0.9300
C19 C20 1.373(5)
C19 H19 0.9300
C20 C21 1.374(5)
C20 H20 0.9300
C21 N2 1.394(4)
C22 N2 1.142(4)
C22 Pt1 1.910(4)
Cl1 Pt1 2.3111(10)
Cl2 Pt1 2.3004(10)

loop_
_geom_torsion_atom_site_label_1
_geom_torsion_atom_site_label_2
_geom_torsion_atom_site_label_3
_geom_torsion_atom_site_label_4
_geom_torsion
C7 C2 C3 C4 0.2(6)
N1 C2 C3 C4 -176.0(3)
C2 C3 C4 C5 0.8(6)
C3 C4 C5 C6 -0.9(6)
C4 C5 C6 C7 -0.1(6)
C5 C6 C7 C2 1.2(6)
C5 C6 C7 O1 175.4(3)
C3 C2 C7 C6 -1.2(6)
N1 C2 C7 C6 175.1(3)
C3 C2 C7 O1 -175.9(3)
N1 C2 C7 O1 0.4(5)
O2 C8 C9 C10 -77.8(5)
O1 C8 C9 C10 96.8(3)
O2 C8 C9 C14 102.1(5)
O1 C8 C9 C14 -83.3(4)
C14 C9 C10 C11 3.9(5)
C8 C9 C10 C11 -176.2(3)
C9 C10 C11 C12 0.0(6)
C10 C11 C12 C13 -4.1(6)
C11 C12 C13 C14 4.2(5)
C12 C13 C14 C9 -0.3(5)
C12 C13 C14 C15 -177.9(3)
C10 C9 C14 C13 -3.7(5)
C8 C9 C14 C13 176.4(3)
C10 C9 C14 C15 174.0(3)
C8 C9 C14 C15 -5.9(5)
C13 C14 C15 O4 -172.3(3)
C9 C14 C15 O4 10.1(5)
C13 C14 C15 O3 7.4(4)
C9 C14 C15 O3 -170.2(3)
C21 C16 C17 C18 -1.0(5)
O3 C16 C17 C18 -177.4(3)
C16 C17 C18 C19 0.0(6)
C17 C18 C19 C20 1.0(6)
C18 C19 C20 C21 -1.0(6)
C19 C20 C21 C16 0.0(6)
C19 C20 C21 N2 -179.9(3)
C17 C16 C21 C20 1.0(5)
O3 C16 C21 C20 177.4(3)
C17 C16 C21 N2 -179.1(3)
O3 C16 C21 N2 -2.8(5)
O2 C8 O1 C7 -2.2(5)
C9 C8 O1 C7 -177.0(3)
C6 C7 O1 C8 49.5(5)
C2 C7 O1 C8 -136.1(3)
O4 C15 O3 C16 -11.0(5)
C14 C15 O3 C16 169.3(3)
C17 C16 O3 C15 -106.4(4)
C21 C16 O3 C15 77.3(4)
